data_7235071
loop_
_publ_author_name
'Surov, Artem O.'
'Voronin, Alexander P.'
'Vener, Mikhail V.'
'Churakov, Andrei V.'
'Perlovich, German L.'

_publ_section_title
;
 Specific features of supramolecular organisation and hydrogen bonding in
 proline cocrystals: a case study of fenamates and diclofenac
;
_journal_issue 43
_journal_name_full CrystEngComm
_journal_page_first 6970
_journal_paper_doi 10.1039/C8CE01458B
_journal_volume 20
_journal_year 2018
_chemical_absolute_configuration syn
_chemical_formula_moiety 'C13 H9 F3 N2 O2, C5 H9 N O2'
_chemical_formula_sum 'C18 H18 F3 N3 O4'
_chemical_formula_weight 397.35
_space_group_IT_number 4
_space_group_name_Hall 'P 2yb'
_space_group_name_H-M_alt 'P 1 21 1'
_symmetry_cell_setting monoclinic
_symmetry_space_group_name_Hall 'P 2yb'
_symmetry_space_group_name_H-M 'P 1 21 1'
_atom_sites_solution_hydrogens difmap
_atom_sites_solution_primary direct
_atom_sites_solution_secondary difmap
_audit_creation_method SHELXL-97
_audit_update_record
;
2018-08-21 deposited with the CCDC.
2018-10-15 downloaded from the CCDC.
;
_cell_angle_alpha 90.00
_cell_angle_beta 97.844(2)
_cell_angle_gamma 90.00
_cell_formula_units_Z 2
_cell_length_a 11.8073(17)
_cell_length_b 5.8122(8)
_cell_length_c 13.3488(19)
_cell_measurement_reflns_used 4280
_cell_measurement_temperature 180(2)
_cell_measurement_theta_max 30.384
_cell_measurement_theta_min 2.161
_cell_volume 907.5(2)
_computing_cell_refinement 'SAINT (Bruker, 2008)'
_computing_data_collection '<i>APEX2</i> (Bruker, 2008)'
_computing_data_reduction 'SAINT (Bruker, 2008)'
_computing_molecular_graphics 'SHELXTL (Sheldrick, 2008)'
_computing_publication_material 'SHELXTL (Sheldrick, 2008)'
_computing_structure_refinement 'SHELXTL (Sheldrick, 2008)'
_computing_structure_solution 'SHELXTL (Sheldrick, 2008)'
_diffrn_ambient_temperature 180(2)
_diffrn_measured_fraction_theta_full 0.999
_diffrn_measured_fraction_theta_max 0.999
_diffrn_measurement_device_type 'Bruker SMART APEX II'
_diffrn_measurement_method \w
_diffrn_radiation_monochromator graphite
_diffrn_radiation_source 'fine-focus sealed tube'
_diffrn_radiation_type MoK\a
_diffrn_radiation_wavelength 0.71073
_diffrn_reflns_av_R_equivalents 0.0229
_diffrn_reflns_av_sigmaI/netI 0.0184
_diffrn_reflns_limit_h_max 16
_diffrn_reflns_limit_h_min -16
_diffrn_reflns_limit_k_max 7
_diffrn_reflns_limit_k_min -7
_diffrn_reflns_limit_l_max 17
_diffrn_reflns_limit_l_min -18
_diffrn_reflns_number 10012
_diffrn_reflns_theta_full 29.00
_diffrn_reflns_theta_max 29.00
_diffrn_reflns_theta_min 2.16
_diffrn_standards_decay_% 0
_diffrn_standards_interval_time 0
_diffrn_standards_number 0
_exptl_absorpt_coefficient_mu 0.124
_exptl_absorpt_correction_T_max 0.9877
_exptl_absorpt_correction_T_min 0.9580
_exptl_absorpt_correction_type multi-scan
_exptl_absorpt_process_details 'SADABS (Bruker, 2008)'
_exptl_crystal_colour colourless
_exptl_crystal_density_diffrn 1.454
_exptl_crystal_density_method 'not measured'
_exptl_crystal_description pprism
_exptl_crystal_F_000 412
_exptl_crystal_size_max 0.35
_exptl_crystal_size_mid 0.18
_exptl_crystal_size_min 0.10
_refine_diff_density_max 0.643
_refine_diff_density_min -0.584
_refine_diff_density_rms 0.057
_refine_ls_extinction_method none
_refine_ls_goodness_of_fit_ref 1.062
_refine_ls_hydrogen_treatment mixed
_refine_ls_matrix_type full
_refine_ls_number_parameters 275
_refine_ls_number_reflns 2624
_refine_ls_number_restraints 73
_refine_ls_restrained_S_all 1.172
_refine_ls_R_factor_all 0.0568
_refine_ls_R_factor_gt 0.0514
_refine_ls_shift/su_max 0.000
_refine_ls_shift/su_mean 0.000
_refine_ls_structure_factor_coef Fsqd
_refine_ls_weighting_details 'calc w=1/[\s^2^(Fo^2^)+(0.0738P)^2^+0.6031P] where P=(Fo^2^+2Fc^2^)/3'
_refine_ls_weighting_scheme calc
_refine_ls_wR_factor_gt 0.1364
_refine_ls_wR_factor_ref 0.1409
_reflns_number_gt 2403
_reflns_number_total 2624
_reflns_threshold_expression I>2\s(I)
_cod_data_source_file c8ce01458b2.cif
_cod_data_source_block z
_cod_original_sg_symbol_H-M 'P 21'
_cod_database_code 7235071

loop_
_symmetry_equiv_pos_as_xyz
'x, y, z'
'-x, y+1/2, -z'

loop_
_atom_site_label
_atom_site_type_symbol
_atom_site_fract_x
_atom_site_fract_y
_atom_site_fract_z
_atom_site_U_iso_or_equiv
_atom_site_adp_type
_atom_site_occupancy
_atom_site_symmetry_multiplicity
_atom_site_calc_flag
_atom_site_refinement_flags
_atom_site_disorder_assembly
_atom_site_disorder_group
N1 N 0.4214(2) 0.9038(6) 0.2568(2) 0.0268(6) Uani 1 1 d . . .
H11 H 0.486(4) 0.926(10) 0.230(4) 0.051(14) Uiso 1 1 d . . .
N2 N 0.2560(2) 0.6813(6) 0.2256(2) 0.0280(6) Uani 1 1 d . . .
O1 O 0.5844(2) 0.4429(5) 0.0827(2) 0.0350(6) Uani 1 1 d . . .
H1 H 0.671(5) 0.464(15) 0.078(5) 0.09(2) Uiso 1 1 d . . .
O2 O 0.5949(2) 0.7849(5) 0.1583(2) 0.0360(6) Uani 1 1 d . . .
C11 C 0.4211(2) 0.5721(6) 0.1479(2) 0.0214(6) Uani 1 1 d . . .
C12 C 0.3643(2) 0.7189(6) 0.2102(2) 0.0217(6) Uani 1 1 d . . .
C13 C 0.2034(3) 0.4959(7) 0.1837(3) 0.0301(7) Uani 1 1 d . . .
H13 H 0.1266 0.4704 0.1948 0.036 Uiso 1 1 calc R . .
C14 C 0.2518(3) 0.3380(7) 0.1255(2) 0.0278(6) Uani 1 1 d . . .
H14 H 0.2110 0.2056 0.0991 0.033 Uiso 1 1 calc R . .
C15 C 0.3627(3) 0.3801(6) 0.1069(2) 0.0242(6) Uani 1 1 d . . .
H15 H 0.3987 0.2769 0.0660 0.029 Uiso 1 1 calc R . .
C16 C 0.5411(3) 0.6136(6) 0.1306(2) 0.0250(6) Uani 1 1 d . . .
C21 C 0.3917(3) 1.0498(6) 0.3314(2) 0.0248(6) Uani 1 1 d . . .
C22 C 0.3022(3) 1.0085(7) 0.3883(2) 0.0287(7) Uani 1 1 d . . .
H22 H 0.2553 0.8760 0.3758 0.034 Uiso 1 1 calc R . .
C23 C 0.2833(3) 1.1639(7) 0.4630(3) 0.0330(8) Uani 1 1 d . A .
C24 C 0.3481(3) 1.3628(7) 0.4818(3) 0.0344(8) Uani 1 1 d . . .
H24 H 0.3316 1.4702 0.5314 0.041 Uiso 1 1 calc R . .
C25 C 0.4372(3) 1.4005(6) 0.4267(3) 0.0340(8) Uani 1 1 d . . .
H25 H 0.4835 1.5339 0.4393 0.041 Uiso 1 1 calc R . .
C26 C 0.4595(3) 1.2460(6) 0.3534(2) 0.0277(7) Uani 1 1 d . . .
H26 H 0.5221 1.2732 0.3171 0.033 Uiso 1 1 calc R . .
C27 C 0.1889(3) 1.1172(6) 0.5253(3) 0.0494(11) Uani 1 1 d D . .
F1 F 0.1344(5) 0.9174(8) 0.5048(5) 0.0417(12) Uiso 0.49 1 d PD A 1
F2 F 0.1070(5) 1.2833(11) 0.5031(5) 0.0504(15) Uiso 0.49 1 d PD A 1
F3 F 0.2234(6) 1.1297(14) 0.6245(3) 0.0399(15) Uiso 0.49 1 d PD A 1
F4 F 0.1686(7) 0.8834(8) 0.5328(6) 0.0421(18) Uiso 0.34 1 d PD A 2
F5 F 0.2172(9) 1.1875(16) 0.6214(5) 0.055(3) Uiso 0.34 1 d PD A 2
F6 F 0.0853(6) 1.2078(15) 0.4950(7) 0.060(3) Uiso 0.34 1 d PD A 2
F7 F 0.1124(14) 0.967(3) 0.4818(14) 0.074(5) Uiso 0.17 1 d PD A 3
F8 F 0.1321(16) 1.313(2) 0.5392(15) 0.074(5) Uiso 0.17 1 d PD A 3
F9 F 0.2310(16) 1.039(3) 0.6174(8) 0.074(5) Uiso 0.17 1 d PD A 3
N3 N 0.9037(2) -0.0787(5) 0.1079(2) 0.0237(5) Uani 1 1 d . . .
H31 H 0.866(3) -0.212(8) 0.091(3) 0.024(7) Uiso 1 1 d . . .
H32 H 0.948(3) -0.044(8) 0.054(3) 0.024(7) Uiso 1 1 d . . .
O3 O 0.7959(2) 0.5026(4) 0.0705(2) 0.0296(5) Uani 1 1 d . . .
O4 O 0.9577(2) 0.3305(5) 0.0443(2) 0.0308(5) Uani 1 1 d . . .
C30 C 0.8187(2) 0.1106(5) 0.1151(2) 0.0187(5) Uani 1 1 d . . .
H30A H 0.7419 0.0676 0.0787 0.022 Uiso 1 1 calc R . .
C31 C 0.8150(3) 0.1326(6) 0.2289(2) 0.0265(6) Uani 1 1 d . . .
H31A H 0.7906 0.2888 0.2465 0.032 Uiso 1 1 calc R . .
H31B H 0.7624 0.0180 0.2523 0.032 Uiso 1 1 calc R . .
C32 C 0.9381(3) 0.0861(8) 0.2741(3) 0.0347(8) Uani 1 1 d . . .
H32A H 0.9865 0.2236 0.2692 0.042 Uiso 1 1 calc R . .
H32B H 0.9430 0.0398 0.3460 0.042 Uiso 1 1 calc R . .
C33 C 0.9736(3) -0.1087(8) 0.2102(3) 0.0375(8) Uani 1 1 d . . .
H33A H 1.0563 -0.0995 0.2049 0.045 Uiso 1 1 calc R . .
H33B H 0.9575 -0.2593 0.2398 0.045 Uiso 1 1 calc R . .
C34 C 0.8623(2) 0.3318(5) 0.0715(2) 0.0200(5) Uani 1 1 d . . .

loop_
_atom_site_aniso_label
_atom_site_aniso_U_11
_atom_site_aniso_U_22
_atom_site_aniso_U_33
_atom_site_aniso_U_23
_atom_site_aniso_U_13
_atom_site_aniso_U_12
N1 0.0230(11) 0.0267(13) 0.0316(13) -0.0062(12) 0.0070(10) -0.0026(11)
N2 0.0202(12) 0.0311(15) 0.0332(13) -0.0063(12) 0.0060(10) -0.0007(11)
O1 0.0257(11) 0.0298(13) 0.0526(15) -0.0051(12) 0.0168(10) 0.0012(10)
O2 0.0266(11) 0.0348(14) 0.0490(15) -0.0087(12) 0.0143(10) -0.0069(11)
C11 0.0197(12) 0.0241(15) 0.0208(12) 0.0005(11) 0.0038(10) 0.0029(11)
C12 0.0224(13) 0.0225(14) 0.0199(12) -0.0001(11) 0.0020(10) 0.0004(12)
C13 0.0198(13) 0.0375(18) 0.0338(16) -0.0065(15) 0.0071(11) -0.0056(14)
C14 0.0266(14) 0.0287(16) 0.0274(14) -0.0056(13) 0.0014(11) -0.0050(13)
C15 0.0290(14) 0.0244(15) 0.0200(12) -0.0007(11) 0.0059(11) 0.0009(12)
C16 0.0236(13) 0.0267(16) 0.0250(13) 0.0037(13) 0.0043(10) 0.0031(13)
C21 0.0261(14) 0.0231(15) 0.0241(13) -0.0016(12) -0.0003(11) 0.0021(12)
C22 0.0257(14) 0.0295(17) 0.0303(15) -0.0062(14) 0.0017(11) 0.0004(13)
C23 0.0326(16) 0.0371(19) 0.0288(15) -0.0078(15) 0.0019(12) 0.0035(15)
C24 0.0412(18) 0.0289(18) 0.0308(16) -0.0093(14) -0.0040(14) 0.0059(15)
C25 0.0436(18) 0.0213(16) 0.0333(16) -0.0017(14) -0.0083(14) -0.0008(15)
C26 0.0323(16) 0.0233(15) 0.0256(14) 0.0034(13) -0.0025(12) -0.0023(13)
C27 0.045(2) 0.062(3) 0.043(2) -0.024(2) 0.0150(17) -0.004(2)
N3 0.0259(12) 0.0150(12) 0.0327(13) 0.0025(11) 0.0129(10) 0.0025(10)
O3 0.0263(11) 0.0175(11) 0.0475(14) 0.0063(10) 0.0138(10) 0.0036(9)
O4 0.0259(11) 0.0231(11) 0.0477(14) 0.0071(11) 0.0205(10) 0.0010(9)
C30 0.0174(11) 0.0142(12) 0.0258(13) 0.0012(11) 0.0076(10) 0.0013(10)
C31 0.0299(14) 0.0274(16) 0.0248(13) 0.0006(13) 0.0129(11) -0.0015(13)
C32 0.0366(17) 0.039(2) 0.0277(15) 0.0043(15) 0.0020(13) -0.0049(16)
C33 0.0311(16) 0.037(2) 0.0434(19) 0.0099(17) 0.0029(14) 0.0080(16)
C34 0.0231(13) 0.0166(13) 0.0217(12) 0.0015(11) 0.0079(10) -0.0016(11)

loop_
_atom_type_symbol
_atom_type_description
_atom_type_scat_dispersion_real
_atom_type_scat_dispersion_imag
_atom_type_scat_source
C C 0.0033 0.0016 'International Tables Vol C Tables 4.2.6.8 and 6.1.1.4'
H H 0.0000 0.0000 'International Tables Vol C Tables 4.2.6.8 and 6.1.1.4'
N N 0.0061 0.0033 'International Tables Vol C Tables 4.2.6.8 and 6.1.1.4'
O O 0.0106 0.0060 'International Tables Vol C Tables 4.2.6.8 and 6.1.1.4'
F F 0.0171 0.0103 'International Tables Vol C Tables 4.2.6.8 and 6.1.1.4'

loop_
_geom_angle_atom_site_label_1
_geom_angle_atom_site_label_2
_geom_angle_atom_site_label_3
_geom_angle
C12 N1 C21 130.3(3)
C12 N1 H11 109(4)
C21 N1 H11 121(4)
C13 N2 C12 118.0(3)
C16 O1 H1 113(4)
C15 C11 C12 117.8(3)
C15 C11 C16 120.2(3)
C12 C11 C16 122.0(3)
N2 C12 N1 118.6(3)
N2 C12 C11 121.8(3)
N1 C12 C11 119.6(3)
N2 C13 C14 124.9(3)
N2 C13 H13 117.6
C14 C13 H13 117.6
C13 C14 C15 117.3(3)
C13 C14 H14 121.4
C15 C14 H14 121.4
C11 C15 C14 120.2(3)
C11 C15 H15 119.9
C14 C15 H15 119.9
O2 C16 O1 122.9(3)
O2 C16 C11 123.9(3)
O1 C16 C11 113.2(3)
N1 C21 C26 117.0(3)
N1 C21 C22 124.5(3)
C26 C21 C22 118.5(3)
C23 C22 C21 119.0(3)
C23 C22 H22 120.5
C21 C22 H22 120.5
C22 C23 C24 122.2(3)
C22 C23 C27 119.0(3)
C24 C23 C27 118.8(3)
C25 C24 C23 118.5(3)
C25 C24 H24 120.8
C23 C24 H24 120.8
C26 C25 C24 120.5(3)
C26 C25 H25 119.8
C24 C25 H25 119.8
C25 C26 C21 121.3(3)
C25 C26 H26 119.4
C21 C26 H26 119.4
F3 C27 F1 108.9(4)
F7 C27 F9 108.7(6)
F6 C27 F5 105.4(5)
F7 C27 F8 107.2(6)
F9 C27 F8 106.8(6)
F3 C27 F2 106.7(4)
F1 C27 F2 105.2(4)
F6 C27 F4 104.4(5)
F5 C27 F4 104.6(5)
F7 C27 C23 112.8(10)
F3 C27 C23 113.0(4)
F1 C27 C23 114.6(4)
F6 C27 C23 118.5(5)
F9 C27 C23 111.0(10)
F5 C27 C23 111.5(6)
F8 C27 C23 110.1(10)
F2 C27 C23 108.0(4)
F4 C27 C23 111.4(4)
C30 N3 C33 108.4(3)
C30 N3 H31 109(3)
C33 N3 H31 108(3)
C30 N3 H32 109(3)
C33 N3 H32 114(2)
H31 N3 H32 107(3)
N3 C30 C34 109.3(2)
N3 C30 C31 103.6(2)
C34 C30 C31 111.3(3)
N3 C30 H30A 110.8
C34 C30 H30A 110.8
C31 C30 H30A 110.8
C32 C31 C30 102.9(2)
C32 C31 H31A 111.2
C30 C31 H31A 111.2
C32 C31 H31B 111.2
C30 C31 H31B 111.2
H31A C31 H31B 109.1
C33 C32 C31 103.5(3)
C33 C32 H32A 111.1
C31 C32 H32A 111.1
C33 C32 H32B 111.1
C31 C32 H32B 111.1
H32A C32 H32B 109.0
N3 C33 C32 105.4(3)
N3 C33 H33A 110.7
C32 C33 H33A 110.7
N3 C33 H33B 110.7
C32 C33 H33B 110.7
H33A C33 H33B 108.8
O4 C34 O3 126.3(3)
O4 C34 C30 118.5(3)
O3 C34 C30 115.2(2)

loop_
_geom_bond_atom_site_label_1
_geom_bond_atom_site_label_2
_geom_bond_distance
N1 C12 1.372(4)
N1 C21 1.390(4)
N1 H11 0.89(5)
N2 C13 1.328(5)
N2 C12 1.341(4)
O1 C16 1.320(4)
O1 H1 1.04(6)
O2 C16 1.212(4)
C11 C15 1.384(4)
C11 C12 1.421(4)
C11 C16 1.486(4)
C13 C14 1.377(5)
C13 H13 0.9500
C14 C15 1.387(4)
C14 H14 0.9500
C15 H15 0.9500
C21 C26 1.401(4)
C21 C22 1.404(4)
C22 C23 1.386(5)
C22 H22 0.9500
C23 C24 1.390(5)
C23 C27 1.504(5)
C24 C25 1.381(5)
C24 H24 0.9500
C25 C26 1.380(5)
C25 H25 0.9500
C26 H26 0.9500
C27 F7 1.332(6)
C27 F3 1.334(5)
C27 F1 1.338(5)
C27 F6 1.341(5)
C27 F9 1.342(6)
C27 F5 1.344(5)
C27 F8 1.348(6)
C27 F2 1.369(5)
C27 F4 1.386(5)
N3 C30 1.500(4)
N3 C33 1.506(5)
N3 H31 0.91(5)
N3 H32 0.97(4)
O3 C34 1.264(4)
O4 C34 1.230(4)
C30 C34 1.528(4)
C30 C31 1.531(4)
C30 H30A 1.0000
C31 C32 1.521(5)
C31 H31A 0.9900
C31 H31B 0.9900
C32 C33 1.511(6)
C32 H32A 0.9900
C32 H32B 0.9900
C33 H33A 0.9900
C33 H33B 0.9900

loop_
_geom_hbond_atom_site_label_D
_geom_hbond_atom_site_label_H
_geom_hbond_atom_site_label_A
_geom_hbond_distance_DH
_geom_hbond_distance_HA
_geom_hbond_distance_DA
_geom_hbond_angle_DHA
_geom_hbond_site_symmetry_A
N1 H11 O2 0.89(5) 1.89(5) 2.672(4) 145(5) .
O1 H1 O3 1.04(6) 1.50(6) 2.549(3) 178(8) .
N3 H31 O3 0.91(5) 1.85(5) 2.760(4) 174(4) 1_545
N3 H32 O4 0.97(4) 1.97(4) 2.827(3) 146(4) 2_745

loop_
_geom_torsion_atom_site_label_1
_geom_torsion_atom_site_label_2
_geom_torsion_atom_site_label_3
_geom_torsion_atom_site_label_4
_geom_torsion
C13 N2 C12 N1 -177.0(3)
C13 N2 C12 C11 2.5(5)
C21 N1 C12 N2 10.2(5)
C21 N1 C12 C11 -169.3(3)
C15 C11 C12 N2 -3.1(4)
C16 C11 C12 N2 179.9(3)
C15 C11 C12 N1 176.4(3)
C16 C11 C12 N1 -0.6(4)
C12 N2 C13 C14 0.1(5)
N2 C13 C14 C15 -2.0(5)
C12 C11 C15 C14 1.1(4)
C16 C11 C15 C14 178.2(3)
C13 C14 C15 C11 1.3(5)
C15 C11 C16 O2 174.9(3)
C12 C11 C16 O2 -8.1(5)
C15 C11 C16 O1 -5.9(4)
C12 C11 C16 O1 171.1(3)
C12 N1 C21 C26 -170.5(3)
C12 N1 C21 C22 12.2(5)
N1 C21 C22 C23 178.0(3)
C26 C21 C22 C23 0.8(5)
C21 C22 C23 C24 1.7(5)
C21 C22 C23 C27 -178.8(3)
C22 C23 C24 C25 -2.7(5)
C27 C23 C24 C25 177.8(3)
C23 C24 C25 C26 1.2(5)
C24 C25 C26 C21 1.2(5)
N1 C21 C26 C25 -179.6(3)
C22 C21 C26 C25 -2.2(5)
C22 C23 C27 F7 -18.9(10)
C24 C23 C27 F7 160.6(10)
C22 C23 C27 F3 128.7(5)
C24 C23 C27 F3 -51.8(6)
C22 C23 C27 F1 3.3(6)
C24 C23 C27 F1 -177.3(4)
C22 C23 C27 F6 -92.8(6)
C24 C23 C27 F6 86.7(6)
C22 C23 C27 F9 103.4(10)
C24 C23 C27 F9 -77.1(10)
C22 C23 C27 F5 144.6(5)
C24 C23 C27 F5 -35.9(6)
C22 C23 C27 F8 -138.6(9)
C24 C23 C27 F8 40.9(10)
C22 C23 C27 F2 -113.6(5)
C24 C23 C27 F2 65.9(5)
C22 C23 C27 F4 28.2(5)
C24 C23 C27 F4 -152.3(5)
C33 N3 C30 C34 100.7(3)
C33 N3 C30 C31 -18.0(3)
N3 C30 C31 C32 35.8(3)
C34 C30 C31 C32 -81.5(3)
C30 C31 C32 C33 -40.3(3)
C30 N3 C33 C32 -6.9(4)
C31 C32 C33 N3 29.2(4)
N3 C30 C34 O4 -4.4(4)
C31 C30 C34 O4 109.4(3)
N3 C30 C34 O3 177.9(3)
C31 C30 C34 O3 -68.4(3)
